data_2001681
loop_
_publ_author_name
'Kettmann, V.'
'Fre\<sov\'a, E.'
'Siv\'y, J.'
'Greg\'a\<n, F.'

_publ_section_title
;Structure of
 <i>trans</i>-1-{2-[(2-butoxy)phenylcarbamoyloxy]cycloheptylmethyl}piperidinium
 chloride
;
_journal_issue 5
_journal_name_full 'Acta Crystallographica Section C'
_journal_page_first 908
_journal_page_last 911
_journal_paper_doi 10.1107/S0108270192012459
_journal_volume 49
_journal_year 1993
_chemical_formula_sum 'C24 H39 Cl N2 O3'
_chemical_formula_weight 439.0
_space_group_IT_number 14
_space_group_name_Hall '-P 2yn'
_space_group_name_H-M_alt 'P 1 21/n 1'
_symmetry_cell_setting monoclinic
_symmetry_space_group_name_H-M 'P 1 21/n 1'
_cell_angle_alpha 90
_cell_angle_beta 104.57(6)
_cell_angle_gamma 90
_cell_formula_units_Z 4
_cell_length_a 9.114(7)
_cell_length_b 18.747(11)
_cell_length_c 14.185(9)
_cell_volume 2346(3)
_diffrn_radiation_type Mo
_diffrn_radiation_wavelength 0.71069
_exptl_absorpt_coefficient_mu 0.86
_exptl_crystal_density_diffrn 1.243
_exptl_crystal_density_meas 1.250(10)
_exptl_crystal_F_000 952
_cod_data_source_file du0340.cif
_cod_data_source_block du0340_structure_1_of_1
_cod_depositor_comments
;
 Adding the _atom_site_type_symbol data item.

 Antanas Vaitkus,
 2017-01-19
;
_cod_original_cell_volume 2346.0(10)
_cod_original_sg_symbol_H-M 'P 21/n'
_cod_original_formula_sum 'C24 H39 Cl1 N2 O3'
_cod_database_code 2001681

loop_
_space_group_symop_id
_space_group_symop_operation_xyz
1 x,y,z
2 -x+1/2,y+1/2,-z+1/2
3 -x,-y,-z
4 x+1/2,-y+1/2,z+1/2

loop_
_atom_site_label
_atom_site_type_symbol
_atom_site_fract_x
_atom_site_fract_y
_atom_site_fract_z
C(1) C .6088(4) .1120(2) .3762(3)
C(2) C .6095(4) .0675(2) .2894(3)
C(3) C .7560(4) .0686(2) .2648(2)
C(4) C .8816(5) .0444(2) .3521(3)
C(5) C .8798(4) .0903(2) .4397(3)
C(6) C .7342(4) .1363(2) .5473(2)
C(7) C .8136(4) .1051(2) .6454(2)
C(8) C .9267(4) .1586(2) .7040(3)
C(9) C .9713(4) .1497(2) .8134(3)
C(10) C 1.0050(4) .0771(2) .8486(3)
C(11) C .8699(5) .0359(2) .8610(3)
C(12) C .7593(5) .0166(2) .7675(3)
C(13) C .7021(4) .0766(2) .6954(2)
C(14) C 1.1554(4) .2073(2) .6811(2)
C(15) C 1.3969(4) .2376(2) .6595(2)
C(16) C 1.4827(4) .2583(2) .7495(2)
C(17) C 1.6039(4) .3025(2) .7569(3)
C(18) C 1.6421(5) .3236(2) .6755(3)
C(19) C 1.5607(4) .3020(2) .5851(3)
C(20) C 1.4404(4) .2594(2) .5782(3)
C(21) C 1.5495(4) .2249(3) .9154(3)
C(22) C 1.4883(6) .1792(3) .9816(4)
C(23) C 1.4440(7) .1092(3) .9417(4)
C(24) C 1.3803(6) .0721(3) 1.0193(4)
N(1) N .7335(3) .08860(10) .4629(2)
N(2) N 1.2726(3) .19060(10) .6487(2)
O(1) O 1.0540(2) .15240(10) .6650(2)
O(2) O 1.1310(3) .26220(10) .7199(2)
O(3) O 1.4395(3) .2328(2) .8269(2)
Cl(1) Cl 1.29310(10) .07180(10) .48920(10)
HN1 H .7122 .0402 .4776
H1C1 H .5952 .1633 .3768
H2C1 H .4987 .1043 .3950
H1C2 H .5953 .0216 .3089
H2C2 H .5119 .0844 .2300
H1C3 H .7727 .1161 .2313
H2C3 H .7948 .0352 .2192
H1C4 H .8307 -.0009 .3785
H2C4 H .9743 .0415 .3455
H1C5 H .9759 .0631 .4974
H2C6 H .7921 .1844 .5302
H2H6 H .6122 .1438 .5484
HC7 H .8699 .0620 .6256
HC8 H .8803 .2090 .6902
H1C9 H 1.0445 .1863 .8390
H2C9 H .8690 .1724 .8327
H1C10 H 1.0700 .0676 .8040
H2C10 H 1.0831 .0769 .9185
H1C11 H .8355 .0621 .9109
H2C11 H .9049 -.0010 .9096
H1C12 H .7773 -.0142 .7172
H2C12 H .6822 .0134 .8024
H1C13 H .6825 .1126 .7461
H2C13 H .5930 .0533 .6392
HN2 H 1.2670 .1536 .5905
HC17 H 1.6298 .3227 .8335
HC18 H 1.7155 .3713 .6946
HC19 H 1.5035 .3508 .5329
HC20 H 1.3554 .2381 .5177
H1C21 H 1.6527 .1954 .9031
H2C21 H 1.5932 .2757 .9463
H1C22 H 1.5703 .1762 1.0534
H2C22 H 1.3881 .2100 .9937
H1C23 H 1.3543 .1138 .8745
H2C23 H 1.5386 .0807 .9306
H1C24 H 1.5051 .0681 1.1063
H2C24 H 1.2481 .1142 1.0280
H3C24 H 1.3339 -.0009 .9739

loop_
_geom_angle_atom_site_label_1
_geom_angle_atom_site_label_2
_geom_angle_atom_site_label_3
_geom_angle
C(1) N(1) C(5) 110.8(3)
C(1) N(1) C(6) 109.2(3)
C(5) N(1) C(6) 110.5(3)
N(1) C(1) C(2) 110.5(3)
C(1) C(2) C(3) 112.5(3)
C(2) C(3) C(4) 110.2(3)
C(3) C(4) C(5) 109.6(3)
C(4) C(5) N(1) 111.9(3)
N(1) C(6) C(7) 114.2(3)
C(6) C(7) C(8) 110.4(3)
C(6) C(7) C(13) 110.7(3)
C(8) C(7) C(13) 115.3(3)
C(7) C(8) C(9) 117.2(3)
C(7) C(8) O(1) 104.0(3)
C(9) C(8) O(1) 111.0(3)
C(8) C(9) C(10) 115.7(3)
C(9) C(10) C(11) 114.4(4)
C(10) C(11) C(12) 114.2(4)
C(11) C(12) C(13) 117.3(3)
C(12) C(13) C(7) 115.4(3)
C(8) O(1) C(14) 117.5(3)
O(1) C(14) N(2) 109.9(3)
O(1) C(14) O(2) 121.5(3)
O(2) C(14) N(2) 128.6(3)
C(14) N(2) C(15) 121.2(3)
N(2) C(15) C(16) 122.1(3)
N(2) C(15) C(20) 119.2(3)
C(16) C(15) C(20) 118.5(3)
C(15) C(16) C(17) 120.3(3)
C(15) C(16) O(3) 116.2(3)
C(17) C(16) O(3) 123.4(3)
C(16) C(17) C(18) 119.4(4)
C(17) C(18) C(19) 121.3(4)
C(18) C(19) C(20) 118.9(4)
C(19) C(20) C(15) 121.4(4)
C(16) O(3) C(21) 118.6(3)
O(3) C(21) C(22) 109.6(4)
C(21) C(22) C(23) 112.9(5)
C(22) C(23) C(24) 104.5(5)

loop_
_geom_bond_atom_site_label_1
_geom_bond_atom_site_label_2
_geom_bond_distance
N(1) C(1) 1.514(5)
C(1) C(2) 1.490(5)
C(2) C(3) 1.462(6)
C(3) C(4) 1.529(5)
C(4) C(5) 1.515(5)
C(5) N(1) 1.452(5)
N(1) C(6) 1.493(4)
C(6) C(7) 1.515(5)
C(7) C(8) 1.526(5)
C(8) C(9) 1.512(5)
C(9) C(10) 1.454(6)
C(10) C(11) 1.501(6)
C(11) C(12) 1.494(6)
C(12) C(13) 1.522(6)
C(13) C(7) 1.477(5)
C(8) O(1) 1.411(4)
O(1) C(14) 1.364(4)
C(14) N(2) 1.302(4)
C(14) O(2) 1.213(4)
N(2) C(15) 1.411(4)
C(15) C(16) 1.374(5)
C(16) C(17) 1.363(5)
C(17) C(18) 1.346(6)
C(18) C(19) 1.372(6)
C(19) C(20) 1.340(5)
C(20) C(15) 1.373(5)
C(16) O(3) 1.345(4)
O(3) C(21) 1.403(5)
C(21) C(22) 1.480(7)
C(22) C(23) 1.446(8)
C(23) C(24) 1.534(8)
